data_7102969
loop_
_publ_author_name
'Zhao, Yu-Jun'
'Loh, Teck-Peng'

_publ_section_title
;
 Bio-inspired polyene cyclization: synthesis of tetracyclic terpenoids
 promoted by steroidal acetal-SnCl4.
;
_journal_issue 12
_journal_name_full 'Chemical communications (Cambridge, England)'
_journal_page_first 1434
_journal_page_last 1436
_journal_paper_doi 10.1039/b714474a
_journal_year 2008
_chemical_absolute_configuration unk
_chemical_formula_moiety 'C44 H66 O3'
_chemical_formula_sum 'C44 H66 O3'
_chemical_formula_weight 642.97
_chemical_name_systematic
;
?
;
_space_group_IT_number 19
_symmetry_cell_setting orthorhombic
_symmetry_space_group_name_Hall 'P 2ac 2ab'
_symmetry_space_group_name_H-M 'P 21 21 21'
_atom_sites_solution_hydrogens geom
_atom_sites_solution_primary direct
_atom_sites_solution_secondary difmap
_audit_creation_method SHELXL-97
_cell_angle_alpha 90.00
_cell_angle_beta 90.00
_cell_angle_gamma 90.00
_cell_formula_units_Z 4
_cell_length_a 7.3053(2)
_cell_length_b 16.9186(5)
_cell_length_c 31.4286(9)
_cell_measurement_reflns_used 8404
_cell_measurement_temperature 298(2)
_cell_measurement_theta_max 22.21
_cell_measurement_theta_min 2.29
_cell_volume 3884.43(19)
_computing_cell_refinement 'Bruker SMART'
_computing_data_collection 'Bruker SMART'
_computing_data_reduction 'Bruker SAINT'
_computing_molecular_graphics 'Bruker SHELXTL'
_computing_publication_material 'Bruker SHELXTL'
_computing_structure_refinement 'SHELXL-97 (Sheldrick, 1997)'
_computing_structure_solution 'SHELXS-97 (Sheldrick, 1990)'
_diffrn_ambient_temperature 298(2)
_diffrn_measured_fraction_theta_full 0.997
_diffrn_measured_fraction_theta_max 0.997
_diffrn_measurement_device_type 'CCD area detector'
_diffrn_measurement_method 'phi and omega scans'
_diffrn_radiation_monochromator graphite
_diffrn_radiation_source 'fine-focus sealed tube'
_diffrn_radiation_type MoK\a
_diffrn_radiation_wavelength 0.71073
_diffrn_reflns_av_R_equivalents 0.0372
_diffrn_reflns_av_sigmaI/netI 0.0171
_diffrn_reflns_limit_h_max 9
_diffrn_reflns_limit_h_min -9
_diffrn_reflns_limit_k_max 22
_diffrn_reflns_limit_k_min -22
_diffrn_reflns_limit_l_max 41
_diffrn_reflns_limit_l_min -42
_diffrn_reflns_number 75921
_diffrn_reflns_theta_full 28.44
_diffrn_reflns_theta_max 28.44
_diffrn_reflns_theta_min 2.29
_exptl_absorpt_coefficient_mu 0.066
_exptl_absorpt_correction_T_max 0.9804
_exptl_absorpt_correction_T_min 0.9676
_exptl_absorpt_correction_type multi-scan
_exptl_absorpt_process_details sadabs
_exptl_crystal_colour colourless
_exptl_crystal_density_diffrn 1.099
_exptl_crystal_density_meas ?
_exptl_crystal_density_method .
_exptl_crystal_description block
_exptl_crystal_F_000 1416
_exptl_crystal_size_max 0.50
_exptl_crystal_size_mid 0.30
_exptl_crystal_size_min 0.30
_refine_diff_density_max 0.174
_refine_diff_density_min -0.129
_refine_diff_density_rms 0.025
_refine_ls_abs_structure_details 'Flack H D (1983), Acta Cryst. A39, 876-881'
_refine_ls_abs_structure_Flack -10(10)
_refine_ls_extinction_method none
_refine_ls_goodness_of_fit_ref 1.032
_refine_ls_hydrogen_treatment constr
_refine_ls_matrix_type full
_refine_ls_number_parameters 433
_refine_ls_number_reflns 5484
_refine_ls_number_restraints 0
_refine_ls_restrained_S_all 1.032
_refine_ls_R_factor_all 0.0564
_refine_ls_R_factor_gt 0.0417
_refine_ls_shift/su_max 0.001
_refine_ls_shift/su_mean 0.000
_refine_ls_structure_factor_coef Fsqd
_refine_ls_weighting_details 'calc w=1/[\s^2^(Fo^2^)+(0.0604P)^2^+0.3498P] where P=(Fo^2^+2Fc^2^)/3'
_refine_ls_weighting_scheme calc
_refine_ls_wR_factor_gt 0.1069
_refine_ls_wR_factor_ref 0.1171
_reflns_number_gt 4427
_reflns_number_total 5484
_reflns_threshold_expression >2sigma(I)
_cod_data_source_file b714474a.txt
_cod_data_source_block ltp3_0m
_cod_depositor_comments
;
The following automatic conversions were performed:
'_symmetry_cell_setting' value 'Orthorhombic' changed to 'orthorhombic'
according to '/home/saulius/struct/CIF-dictionaries/cif_core.dic'
dictionary named 'cif_core.dic' version 2.4.1 from 2010-06-29.

Automatic conversion script
Id: cif_fix_enum 1527 2010-12-29 10:47:43Z saulius 
;
_cod_original_sg_symbol_H-M P2(1)2(1)2(1)
_cod_database_code 7102969

loop_
_symmetry_equiv_pos_as_xyz
'x, y, z'
'-x+1/2, -y, z+1/2'
'-x, y+1/2, -z+1/2'
'x+1/2, -y+1/2, -z'

loop_
_atom_site_label
_atom_site_type_symbol
_atom_site_fract_x
_atom_site_fract_y
_atom_site_fract_z
_atom_site_U_iso_or_equiv
_atom_site_adp_type
_atom_site_occupancy
_atom_site_symmetry_multiplicity
_atom_site_calc_flag
_atom_site_refinement_flags
_atom_site_disorder_assembly
_atom_site_disorder_group
C1 C -0.2120(4) 0.28510(17) 0.23733(8) 0.0804(8) Uani 1 1 d . . .
H1 H -0.3095 0.2676 0.2208 0.096 Uiso 1 1 calc R . .
C2 C -0.0555(5) 0.31807(19) 0.21541(9) 0.0885(8) Uani 1 1 d . . .
C3 C 0.0908(4) 0.35328(18) 0.24260(8) 0.0851(8) Uani 1 1 d . . .
H3A H 0.0616 0.4081 0.2486 0.102 Uiso 1 1 calc R . .
H3B H 0.2066 0.3518 0.2275 0.102 Uiso 1 1 calc R . .
C4 C 0.1079(3) 0.30729(14) 0.28466(7) 0.0647(6) Uani 1 1 d . . .
H4A H 0.1539 0.2547 0.2785 0.078 Uiso 1 1 calc R . .
H4B H 0.1976 0.3336 0.3025 0.078 Uiso 1 1 calc R . .
C5 C -0.0705(3) 0.29947(12) 0.30962(7) 0.0543(5) Uani 1 1 d . . .
C6 C -0.1184(4) 0.37884(13) 0.33148(9) 0.0795(8) Uani 1 1 d . . .
H6A H -0.1324 0.4192 0.3103 0.119 Uiso 1 1 calc R . .
H6B H -0.0219 0.3933 0.3507 0.119 Uiso 1 1 calc R . .
H6C H -0.2308 0.3732 0.3470 0.119 Uiso 1 1 calc R . .
C7 C -0.2273(3) 0.27784(13) 0.27965(8) 0.0624(6) Uani 1 1 d . . .
C8 C -0.4010(3) 0.24990(18) 0.29945(9) 0.0812(8) Uani 1 1 d . . .
H8A H -0.4828 0.2314 0.2773 0.097 Uiso 1 1 calc R . .
H8B H -0.4599 0.2939 0.3137 0.097 Uiso 1 1 calc R . .
C9 C -0.3703(3) 0.18353(16) 0.33142(8) 0.0702(6) Uani 1 1 d . . .
H9A H -0.3301 0.1365 0.3165 0.084 Uiso 1 1 calc R . .
H9B H -0.4850 0.1713 0.3455 0.084 Uiso 1 1 calc R . .
C10 C -0.2276(3) 0.20605(12) 0.36473(7) 0.0503(4) Uani 1 1 d . . .
H10 H -0.2741 0.2505 0.3815 0.060 Uiso 1 1 calc R . .
C11 C -0.0483(2) 0.23110(11) 0.34283(6) 0.0449(4) Uani 1 1 d . . .
H11 H -0.0082 0.1849 0.3265 0.054 Uiso 1 1 calc R . .
C12 C 0.1038(3) 0.24655(12) 0.37555(7) 0.0538(5) Uani 1 1 d . . .
H12A H 0.0723 0.2930 0.3921 0.065 Uiso 1 1 calc R . .
H12B H 0.2170 0.2577 0.3606 0.065 Uiso 1 1 calc R . .
C13 C 0.1348(2) 0.17661(11) 0.40595(6) 0.0472(4) Uani 1 1 d . . .
H13A H 0.1803 0.1317 0.3899 0.057 Uiso 1 1 calc R . .
H13B H 0.2271 0.1909 0.4268 0.057 Uiso 1 1 calc R . .
C14 C -0.0413(2) 0.15298(10) 0.42904(6) 0.0431(4) Uani 1 1 d . . .
C15 C -0.0994(4) 0.21814(12) 0.46031(7) 0.0641(6) Uani 1 1 d . . .
H15A H -0.1280 0.2654 0.4448 0.096 Uiso 1 1 calc R . .
H15B H -0.0011 0.2286 0.4798 0.096 Uiso 1 1 calc R . .
H15C H -0.2053 0.2011 0.4759 0.096 Uiso 1 1 calc R . .
C16 C -0.1872(2) 0.13718(11) 0.39448(6) 0.0480(4) Uani 1 1 d . . .
H16 H -0.1368 0.0952 0.3765 0.058 Uiso 1 1 calc R . .
C17 C -0.3452(3) 0.09991(16) 0.41859(8) 0.0682(6) Uani 1 1 d . . .
H17A H -0.4190 0.0671 0.4000 0.082 Uiso 1 1 calc R . .
H17B H -0.4225 0.1400 0.4314 0.082 Uiso 1 1 calc R . .
C18 C -0.2501(3) 0.04979(15) 0.45288(8) 0.0677(6) Uani 1 1 d . . .
H18A H -0.2684 -0.0060 0.4473 0.081 Uiso 1 1 calc R . .
H18B H -0.3000 0.0619 0.4807 0.081 Uiso 1 1 calc R . .
C19 C -0.0422(2) 0.07062(10) 0.45125(6) 0.0452(4) Uani 1 1 d . . .
H19 H 0.0156 0.0332 0.4316 0.054 Uiso 1 1 calc R . .
C20 C 0.0506(3) 0.05995(10) 0.49478(6) 0.0459(4) Uani 1 1 d . . .
H20 H -0.0136 0.0940 0.5151 0.055 Uiso 1 1 calc R . .
C21 C 0.2533(3) 0.08522(12) 0.49452(7) 0.0521(5) Uani 1 1 d . . .
H21A H 0.2613 0.1414 0.4907 0.078 Uiso 1 1 calc R . .
H21B H 0.3158 0.0591 0.4716 0.078 Uiso 1 1 calc R . .
H21C H 0.3091 0.0709 0.5211 0.078 Uiso 1 1 calc R . .
C22 C 0.0351(3) -0.02602(11) 0.51117(6) 0.0472(4) Uani 1 1 d . . .
H22 H -0.0905 -0.0445 0.5065 0.057 Uiso 1 1 calc R . .
C23 C 0.0830(3) -0.12586(11) 0.45511(7) 0.0605(5) Uani 1 1 d . . .
H23 H -0.0082 -0.0963 0.4387 0.073 Uiso 1 1 calc R . .
C24 C -0.0066(5) -0.19869(16) 0.47426(10) 0.1009(11) Uani 1 1 d . . .
H24A H -0.1110 -0.1831 0.4908 0.151 Uiso 1 1 calc R . .
H24B H 0.0797 -0.2255 0.4922 0.151 Uiso 1 1 calc R . .
H24C H -0.0452 -0.2335 0.4519 0.151 Uiso 1 1 calc R . .
C25 C 0.2409(4) -0.14800(12) 0.42641(7) 0.0681(6) Uani 1 1 d . . .
H25A H 0.3385 -0.1698 0.4437 0.082 Uiso 1 1 calc R . .
H25B H 0.2006 -0.1892 0.4071 0.082 Uiso 1 1 calc R . .
C26 C 0.3167(5) -0.08045(14) 0.40065(8) 0.0884(10) Uani 1 1 d . . .
H26 H 0.3537 -0.0392 0.4208 0.106 Uiso 1 1 calc R . .
C27 C 0.4876(6) -0.1043(2) 0.37555(11) 0.1262(16) Uani 1 1 d . . .
H27A H 0.4571 -0.1458 0.3560 0.189 Uiso 1 1 calc R . .
H27B H 0.5802 -0.1225 0.3949 0.189 Uiso 1 1 calc R . .
H27C H 0.5327 -0.0594 0.3600 0.189 Uiso 1 1 calc R . .
C28 C 0.0794(2) -0.03196(11) 0.55973(6) 0.0465(4) Uani 1 1 d . . .
H28 H 0.1296 0.0197 0.5677 0.056 Uiso 1 1 calc R . .
C29 C 0.2290(3) -0.09152(12) 0.56989(6) 0.0500(4) Uani 1 1 d . . .
H29A H 0.3334 -0.0818 0.5516 0.060 Uiso 1 1 calc R . .
H29B H 0.1842 -0.1444 0.5640 0.060 Uiso 1 1 calc R . .
C30 C 0.2901(3) -0.08704(13) 0.61620(6) 0.0516(4) Uani 1 1 d . . .
H30A H 0.3437 -0.0355 0.6214 0.062 Uiso 1 1 calc R . .
H30B H 0.3843 -0.1264 0.6211 0.062 Uiso 1 1 calc R . .
C31 C 0.1330(3) -0.10056(11) 0.64795(6) 0.0516(4) Uani 1 1 d . . .
C32 C 0.0817(4) -0.18947(13) 0.64712(8) 0.0722(7) Uani 1 1 d . . .
H32A H -0.0305 -0.1974 0.6624 0.108 Uiso 1 1 calc R . .
H32B H 0.1776 -0.2197 0.6602 0.108 Uiso 1 1 calc R . .
H32C H 0.0664 -0.2064 0.6182 0.108 Uiso 1 1 calc R . .
C33 C -0.0246(3) -0.04322(13) 0.63579(7) 0.0547(5) Uani 1 1 d . . .
H33 H 0.0283 0.0096 0.6395 0.066 Uiso 1 1 calc R . .
C34 C -0.0924(3) -0.04417(13) 0.58873(7) 0.0565(5) Uani 1 1 d . . .
C35 C -0.2009(3) -0.11928(17) 0.57710(9) 0.0758(7) Uani 1 1 d . . .
H35A H -0.2722 -0.1096 0.5520 0.114 Uiso 1 1 calc R . .
H35B H -0.2808 -0.1330 0.6002 0.114 Uiso 1 1 calc R . .
H35C H -0.1173 -0.1620 0.5719 0.114 Uiso 1 1 calc R . .
C36 C -0.2215(4) 0.02706(18) 0.58274(9) 0.0800(8) Uani 1 1 d . . .
H36A H -0.2540 0.0317 0.5533 0.120 Uiso 1 1 calc R . .
H36B H -0.1607 0.0744 0.5918 0.120 Uiso 1 1 calc R . .
H36C H -0.3302 0.0194 0.5994 0.120 Uiso 1 1 calc R . .
C37 C -0.1757(3) -0.04800(19) 0.66979(8) 0.0783(7) Uani 1 1 d . . .
H37A H -0.2828 -0.0189 0.6605 0.094 Uiso 1 1 calc R . .
H37B H -0.2107 -0.1026 0.6744 0.094 Uiso 1 1 calc R . .
C38 C -0.1016(4) -0.01244(19) 0.71106(9) 0.0883(9) Uani 1 1 d . . .
H38A H -0.0977 0.0446 0.7082 0.106 Uiso 1 1 calc R . .
H38B H -0.1853 -0.0249 0.7341 0.106 Uiso 1 1 calc R . .
C39 C 0.0843(4) -0.04154(14) 0.72241(7) 0.0688(6) Uani 1 1 d . . .
C40 C 0.1963(3) -0.08194(12) 0.69344(7) 0.0561(5) Uani 1 1 d . . .
C41 C 0.3681(4) -0.10628(14) 0.70745(7) 0.0642(6) Uani 1 1 d . . .
H41 H 0.4432 -0.1339 0.6887 0.077 Uiso 1 1 calc R . .
C42 C 0.4311(5) -0.09103(16) 0.74807(8) 0.0780(7) Uani 1 1 d . . .
H42 H 0.5468 -0.1081 0.7563 0.094 Uiso 1 1 calc R . .
C43 C 0.3225(5) -0.05060(16) 0.77615(8) 0.0857(9) Uani 1 1 d . . .
H43 H 0.3641 -0.0396 0.8035 0.103 Uiso 1 1 calc R . .
C44 C 0.1520(5) -0.02660(17) 0.76353(8) 0.0853(8) Uani 1 1 d . . .
H44 H 0.0784 0.0005 0.7828 0.102 Uiso 1 1 calc R . .
O1 O -0.0456(4) 0.32029(19) 0.17668(6) 0.1303(10) Uani 1 1 d . . .
O2 O 0.1577(2) -0.07563(7) 0.48736(4) 0.0522(3) Uani 1 1 d . . .
O3 O 0.1822(5) -0.04720(12) 0.37358(6) 0.1249(11) Uani 1 1 d . . .
H3 H 0.1393 -0.0818 0.3583 0.187 Uiso 1 1 calc R . .

loop_
_atom_site_aniso_label
_atom_site_aniso_U_11
_atom_site_aniso_U_22
_atom_site_aniso_U_33
_atom_site_aniso_U_23
_atom_site_aniso_U_13
_atom_site_aniso_U_12
C1 0.0771(17) 0.0891(18) 0.0749(16) 0.0024(14) -0.0347(14) 0.0011(15)
C2 0.099(2) 0.097(2) 0.0690(16) 0.0174(14) -0.0258(16) 0.0080(19)
C3 0.0904(19) 0.0873(17) 0.0777(16) 0.0293(14) -0.0175(15) -0.0105(16)
C4 0.0611(13) 0.0624(13) 0.0705(13) 0.0164(11) -0.0176(11) -0.0080(11)
C5 0.0542(11) 0.0473(10) 0.0614(11) 0.0012(9) -0.0168(10) 0.0061(9)
C6 0.098(2) 0.0488(12) 0.0915(17) -0.0022(11) -0.0249(16) 0.0159(13)
C7 0.0548(12) 0.0597(12) 0.0727(14) 0.0026(11) -0.0223(11) 0.0076(10)
C8 0.0503(13) 0.0988(19) 0.0944(18) 0.0114(15) -0.0284(13) 0.0043(13)
C9 0.0392(10) 0.0849(16) 0.0866(15) 0.0083(13) -0.0173(11) -0.0045(11)
C10 0.0369(9) 0.0502(10) 0.0637(11) -0.0050(9) -0.0063(8) 0.0058(8)
C11 0.0401(9) 0.0410(9) 0.0536(10) -0.0037(7) -0.0079(8) 0.0048(8)
C12 0.0463(10) 0.0534(11) 0.0616(11) 0.0073(9) -0.0129(9) -0.0097(9)
C13 0.0353(8) 0.0497(10) 0.0566(10) 0.0032(8) -0.0080(8) -0.0028(8)
C14 0.0371(8) 0.0383(9) 0.0538(10) -0.0045(7) 0.0007(8) 0.0028(7)
C15 0.0776(15) 0.0511(11) 0.0635(12) -0.0095(10) 0.0005(12) 0.0163(11)
C16 0.0342(8) 0.0468(10) 0.0629(11) -0.0050(8) -0.0033(8) -0.0006(8)
C17 0.0375(10) 0.0798(15) 0.0874(16) 0.0147(13) -0.0056(11) -0.0072(10)
C18 0.0431(11) 0.0748(15) 0.0853(16) 0.0174(13) -0.0038(11) -0.0125(10)
C19 0.0386(8) 0.0386(9) 0.0584(10) -0.0017(8) 0.0014(8) -0.0025(7)
C20 0.0465(9) 0.0396(9) 0.0516(9) -0.0033(7) 0.0030(8) -0.0016(8)
C21 0.0511(11) 0.0479(10) 0.0573(11) 0.0005(8) -0.0039(9) -0.0116(9)
C22 0.0411(9) 0.0438(9) 0.0569(10) -0.0018(8) 0.0029(8) -0.0046(8)
C23 0.0771(14) 0.0401(10) 0.0643(12) -0.0085(9) -0.0107(12) -0.0048(10)
C24 0.127(3) 0.0565(14) 0.119(2) -0.0152(15) 0.021(2) -0.0312(17)
C25 0.1045(19) 0.0426(10) 0.0571(12) -0.0121(9) -0.0062(13) 0.0008(12)
C26 0.151(3) 0.0526(13) 0.0615(13) -0.0187(11) 0.0250(18) -0.0099(16)
C27 0.186(4) 0.087(2) 0.105(2) -0.0319(18) 0.067(3) -0.020(3)
C28 0.0422(9) 0.0433(9) 0.0541(10) -0.0006(8) 0.0082(8) -0.0045(8)
C29 0.0401(9) 0.0569(11) 0.0530(10) -0.0013(8) 0.0086(8) 0.0024(8)
C30 0.0430(9) 0.0606(11) 0.0513(10) 0.0012(9) 0.0094(8) 0.0026(9)
C31 0.0512(10) 0.0480(10) 0.0557(10) 0.0048(8) 0.0132(9) -0.0035(9)
C32 0.0847(17) 0.0501(12) 0.0819(15) 0.0090(11) 0.0088(14) -0.0105(12)
C33 0.0479(10) 0.0551(11) 0.0611(11) 0.0045(9) 0.0201(9) 0.0017(9)
C34 0.0419(10) 0.0597(12) 0.0681(12) 0.0041(10) 0.0152(9) 0.0017(9)
C35 0.0486(12) 0.0903(18) 0.0885(17) 0.0106(14) 0.0114(12) -0.0204(12)
C36 0.0622(14) 0.0951(18) 0.0828(16) 0.0112(14) 0.0198(13) 0.0307(14)
C37 0.0592(13) 0.0976(18) 0.0780(15) 0.0127(14) 0.0307(12) 0.0123(14)
C38 0.0889(19) 0.098(2) 0.0778(16) 0.0009(15) 0.0376(15) 0.0201(17)
C39 0.0843(16) 0.0610(13) 0.0609(12) 0.0063(10) 0.0257(12) 0.0004(13)
C40 0.0660(13) 0.0478(10) 0.0547(11) 0.0083(9) 0.0157(10) -0.0045(10)
C41 0.0757(15) 0.0607(12) 0.0561(11) 0.0104(10) 0.0096(11) 0.0031(12)
C42 0.098(2) 0.0733(15) 0.0624(13) 0.0150(12) -0.0019(14) -0.0038(15)
C43 0.129(3) 0.0723(16) 0.0557(13) 0.0047(12) 0.0032(16) -0.0066(18)
C44 0.121(2) 0.0754(16) 0.0601(14) 0.0003(12) 0.0258(16) 0.0066(18)
O1 0.141(2) 0.183(3) 0.0665(12) 0.0240(14) -0.0242(14) -0.006(2)
O2 0.0569(8) 0.0458(7) 0.0540(7) -0.0109(6) 0.0006(6) 0.0015(6)
O3 0.235(3) 0.0734(12) 0.0665(11) 0.0082(9) 0.0122(17) 0.0400(19)

loop_
_atom_type_symbol
_atom_type_description
_atom_type_scat_dispersion_real
_atom_type_scat_dispersion_imag
_atom_type_scat_source
C C 0.0033 0.0000 'International Tables Vol C Tables 4.2.6.8 and 6.1.1.4'
H H 0.0000 0.0000 'International Tables Vol C Tables 4.2.6.8 and 6.1.1.4'
O O 0.0106 0.0000 'International Tables Vol C Tables 4.2.6.8 and 6.1.1.4'

loop_
_geom_angle_atom_site_label_1
_geom_angle_atom_site_label_2
_geom_angle_atom_site_label_3
_geom_angle
_geom_angle_site_symmetry_1
_geom_angle_site_symmetry_3
_geom_angle_publ_flag
C7 C1 C2 125.0(2) . . ?
O1 C2 C1 122.3(3) . . ?
O1 C2 C3 121.1(3) . . ?
C1 C2 C3 116.6(2) . . ?
C2 C3 C4 110.4(2) . . ?
C5 C4 C3 114.6(2) . . ?
C4 C5 C7 110.12(17) . . ?
C4 C5 C6 110.2(2) . . ?
C7 C5 C6 108.17(18) . . ?
C4 C5 C11 108.55(16) . . ?
C7 C5 C11 108.15(17) . . ?
C6 C5 C11 111.60(17) . . ?
C1 C7 C8 121.0(2) . . ?
C1 C7 C5 121.8(2) . . ?
C8 C7 C5 117.2(2) . . ?
C7 C8 C9 112.59(19) . . ?
C8 C9 C10 111.7(2) . . ?
C16 C10 C9 111.27(17) . . ?
C16 C10 C11 108.69(14) . . ?
C9 C10 C11 110.07(16) . . ?
C12 C11 C10 111.28(15) . . ?
C12 C11 C5 113.27(15) . . ?
C10 C11 C5 114.43(15) . . ?
C11 C12 C13 113.06(16) . . ?
C14 C13 C12 111.82(15) . . ?
C13 C14 C15 110.37(17) . . ?
C13 C14 C16 106.96(14) . . ?
C15 C14 C16 112.53(16) . . ?
C13 C14 C19 116.72(15) . . ?
C15 C14 C19 110.73(15) . . ?
C16 C14 C19 99.04(14) . . ?
C17 C16 C10 118.48(16) . . ?
C17 C16 C14 104.22(16) . . ?
C10 C16 C14 115.66(15) . . ?
C16 C17 C18 103.63(16) . . ?
C17 C18 C19 106.98(18) . . ?
C20 C19 C14 120.10(14) . . ?
C20 C19 C18 111.93(17) . . ?
C14 C19 C18 102.76(16) . . ?
C19 C20 C21 112.72(16) . . ?
C19 C20 C22 111.97(14) . . ?
C21 C20 C22 109.45(16) . . ?
O2 C22 C20 109.26(15) . . ?
O2 C22 C28 109.96(15) . . ?
C20 C22 C28 111.72(15) . . ?
O2 C23 C25 106.16(18) . . ?
O2 C23 C24 111.4(2) . . ?
C25 C23 C24 111.35(19) . . ?
C26 C25 C23 114.4(2) . . ?
O3 C26 C25 111.7(3) . . ?
O3 C26 C27 111.2(3) . . ?
C25 C26 C27 112.1(3) . . ?
C29 C28 C22 113.37(15) . . ?
C29 C28 C34 111.50(15) . . ?
C22 C28 C34 114.26(16) . . ?
C28 C29 C30 112.23(16) . . ?
C29 C30 C31 113.15(17) . . ?
C40 C31 C30 110.41(17) . . ?
C40 C31 C32 106.71(17) . . ?
C30 C31 C32 108.27(18) . . ?
C40 C31 C33 108.92(17) . . ?
C30 C31 C33 107.49(15) . . ?
C32 C31 C33 115.02(19) . . ?
C37 C33 C31 109.14(17) . . ?
C37 C33 C34 115.48(18) . . ?
C31 C33 C34 117.55(17) . . ?
C36 C34 C35 107.51(19) . . ?
C36 C34 C33 107.58(19) . . ?
C35 C34 C33 113.36(19) . . ?
C36 C34 C28 108.44(17) . . ?
C35 C34 C28 112.52(18) . . ?
C33 C34 C28 107.23(16) . . ?
C38 C37 C33 108.4(2) . . ?
C39 C38 C37 113.3(2) . . ?
C40 C39 C44 118.7(3) . . ?
C40 C39 C38 122.5(2) . . ?
C44 C39 C38 118.8(2) . . ?
C41 C40 C39 117.7(2) . . ?
C41 C40 C31 120.34(19) . . ?
C39 C40 C31 122.0(2) . . ?
C42 C41 C40 122.5(2) . . ?
C43 C42 C41 119.7(3) . . ?
C44 C43 C42 119.3(3) . . ?
C43 C44 C39 122.2(3) . . ?
C23 O2 C22 118.51(16) . . ?

loop_
_geom_bond_atom_site_label_1
_geom_bond_atom_site_label_2
_geom_bond_distance
_geom_bond_site_symmetry_2
_geom_bond_publ_flag
C1 C7 1.340(4) . ?
C1 C2 1.447(4) . ?
C2 O1 1.220(3) . ?
C2 C3 1.492(4) . ?
C3 C4 1.539(3) . ?
C4 C5 1.527(3) . ?
C5 C7 1.528(3) . ?
C5 C6 1.549(3) . ?
C5 C11 1.566(3) . ?
C7 C8 1.490(4) . ?
C8 C9 1.523(4) . ?
C9 C10 1.526(3) . ?
C10 C16 1.523(3) . ?
C10 C11 1.539(3) . ?
C11 C12 1.536(3) . ?
C12 C13 1.538(3) . ?
C13 C14 1.530(3) . ?
C14 C15 1.537(3) . ?
C14 C16 1.545(3) . ?
C14 C19 1.558(2) . ?
C16 C17 1.518(3) . ?
C17 C18 1.537(3) . ?
C18 C19 1.560(3) . ?
C19 C20 1.538(3) . ?
C20 C21 1.541(3) . ?
C20 C22 1.547(3) . ?
C22 O2 1.438(2) . ?
C22 C28 1.563(3) . ?
C23 O2 1.431(2) . ?
C23 C25 1.512(3) . ?
C23 C24 1.519(3) . ?
C25 C26 1.506(4) . ?
C26 O3 1.416(4) . ?
C26 C27 1.531(5) . ?
C28 C29 1.520(3) . ?
C28 C34 1.565(2) . ?
C29 C30 1.524(3) . ?
C30 C31 1.538(3) . ?
C31 C40 1.535(3) . ?
C31 C32 1.550(3) . ?
C31 C33 1.553(3) . ?
C33 C37 1.538(3) . ?
C33 C34 1.560(3) . ?
C34 C36 1.542(3) . ?
C34 C35 1.542(3) . ?
C37 C38 1.529(4) . ?
C38 C39 1.489(4) . ?
C39 C40 1.402(3) . ?
C39 C44 1.406(4) . ?
C40 C41 1.392(3) . ?
C41 C42 1.382(3) . ?
C42 C43 1.370(4) . ?
C43 C44 1.369(5) . ?

loop_
_cod_related_entry_id
_cod_related_entry_database
_cod_related_entry_code
1 ChemSpider 30653029
